data_4073633
loop_
_publ_author_name
'Tschirschwitz, Steffen'
'L\"onnecke, Peter'
'Hey-Hawkins, Evamarie'

_publ_section_title
;
 Stereoselective Synthesis ofortho-Carbaborane-ContainingP-Chiral
 Phosphanylferrocenes&#x2020;
;
_journal_issue 19
_journal_name_full Organometallics
_journal_page_first 4715
_journal_paper_doi 10.1021/om700503t
_journal_volume 26
_journal_year 2007
_chemical_formula_sum 'C28 H42 B10 Cl2 Fe2 N2 P2'
_chemical_formula_weight 759.28
_chemical_name_systematic
;
 ?
;
_space_group_IT_number 2
_symmetry_cell_setting triclinic
_symmetry_space_group_name_Hall '-P 1'
_symmetry_space_group_name_H-M 'P -1'
_atom_sites_solution_hydrogens geom
_atom_sites_solution_primary direct
_atom_sites_solution_secondary difmap
_audit_creation_method SHELXL-97
_cell_angle_alpha 73.318(2)
_cell_angle_beta 84.7070(10)
_cell_angle_gamma 80.7700(10)
_cell_formula_units_Z 2
_cell_length_a 10.2000(8)
_cell_length_b 11.8589(9)
_cell_length_c 15.5906(12)
_cell_measurement_reflns_used 5699
_cell_measurement_temperature 213(2)
_cell_measurement_theta_max 28.17
_cell_measurement_theta_min 2.73
_cell_volume 1781.0(2)
_computing_cell_refinement 'Bruker SAINT'
_computing_data_collection 'Bruker SMART'
_computing_data_reduction 'Bruker SAINT'
_computing_molecular_graphics 'ORTEP3 for Windows (L. J. Farrugia, 1997)'
_computing_publication_material 'WINGX  (L.J. Farrugia,1999)'
_computing_structure_refinement 'SHELXL-97 (Sheldrick, 1997)'
_computing_structure_solution 'SHELXS-97 (Sheldrick, 1990)'
_diffrn_ambient_temperature 213(2)
_diffrn_measured_fraction_theta_full 0.936
_diffrn_measured_fraction_theta_max 0.936
_diffrn_measurement_device_type 'Bruker CCD area detector'
_diffrn_measurement_method '\F scans'
_diffrn_radiation_monochromator graphite
_diffrn_radiation_source 'fine-focus sealed tube'
_diffrn_radiation_type MoK\a
_diffrn_radiation_wavelength 0.71073
_diffrn_reflns_av_R_equivalents 0.0170
_diffrn_reflns_av_sigmaI/netI 0.0230
_diffrn_reflns_limit_h_max 13
_diffrn_reflns_limit_h_min -13
_diffrn_reflns_limit_k_max 15
_diffrn_reflns_limit_k_min -15
_diffrn_reflns_limit_l_max 19
_diffrn_reflns_limit_l_min -20
_diffrn_reflns_number 19114
_diffrn_reflns_theta_full 28.32
_diffrn_reflns_theta_max 28.32
_diffrn_reflns_theta_min 2.03
_exptl_absorpt_coefficient_mu 1.079
_exptl_absorpt_correction_type multi-scan
_exptl_crystal_colour brown
_exptl_crystal_density_diffrn 1.416
_exptl_crystal_density_method 'not measured'
_exptl_crystal_description prism
_exptl_crystal_F_000 780
_exptl_crystal_size_max 0.40
_exptl_crystal_size_mid 0.40
_exptl_crystal_size_min 0.30
_refine_diff_density_max 0.890
_refine_diff_density_min -0.405
_refine_diff_density_rms 0.051
_refine_ls_extinction_method none
_refine_ls_goodness_of_fit_ref 1.043
_refine_ls_hydrogen_treatment mixed
_refine_ls_matrix_type full
_refine_ls_number_parameters 572
_refine_ls_number_reflns 8325
_refine_ls_number_restraints 0
_refine_ls_restrained_S_all 1.043
_refine_ls_R_factor_all 0.0395
_refine_ls_R_factor_gt 0.0295
_refine_ls_shift/su_max 0.001
_refine_ls_shift/su_mean 0.000
_refine_ls_structure_factor_coef Fsqd
_refine_ls_weighting_details 'calc w=1/[\s^2^(Fo^2^)+(0.0527P)^2^+0.1953P] where P=(Fo^2^+2Fc^2^)/3'
_refine_ls_weighting_scheme calc
_refine_ls_wR_factor_gt 0.0822
_refine_ls_wR_factor_ref 0.0852
_reflns_number_gt 6699
_reflns_number_total 8325
_reflns_threshold_expression >2sigma(I)
_cod_data_source_file om700503t-file003.cif
_cod_data_source_block c2214fin
_cod_depositor_comments
;
The following automatic conversions were performed:

'_symmetry_cell_setting' value 'Triclinic' changed to 'triclinic'
according to /home/saulius/struct/CIF-dictionaries/cif_core.dic
dictionary named 'cif_core.dic' version 2.4.1 from 2010-06-29.

Automatic conversion script
Id: cif_fix_values 1715 2011-07-08 13:25:40Z adriana 
;
_cod_original_sg_symbol_H-M P-1
_cod_database_code 4073633

loop_
_symmetry_equiv_pos_as_xyz
'x, y, z'
'-x, -y, -z'

loop_
_atom_site_label
_atom_site_type_symbol
_atom_site_fract_x
_atom_site_fract_y
_atom_site_fract_z
_atom_site_U_iso_or_equiv
_atom_site_adp_type
_atom_site_occupancy
_atom_site_symmetry_multiplicity
_atom_site_calc_flag
_atom_site_refinement_flags
Fe1 Fe 0.73892(2) 0.58127(2) 0.051323(16) 0.02665(7) Uani 1 1 d .
Fe2 Fe 0.70995(3) 0.73907(2) 0.635376(16) 0.03063(7) Uani 1 1 d .
Cl1 Cl 0.97122(5) 0.59993(4) 0.22385(4) 0.04591(13) Uani 1 1 d .
Cl2 Cl 0.54808(5) 0.78143(7) 0.41708(4) 0.06086(18) Uani 1 1 d .
P1 P 0.78061(5) 0.69194(4) 0.22295(3) 0.02821(10) Uani 1 1 d .
P2 P 0.75321(5) 0.75293(4) 0.41716(3) 0.03075(11) Uani 1 1 d .
N1 N 0.43692(15) 0.80037(14) 0.17464(11) 0.0358(3) Uani 1 1 d .
N2 N 1.10536(18) 0.71159(16) 0.49716(13) 0.0470(4) Uani 1 1 d .
C1 C 0.82352(16) 0.84279(14) 0.21874(10) 0.0248(3) Uani 1 1 d .
C2 C 0.79253(16) 0.87878(14) 0.31737(11) 0.0256(3) Uani 1 1 d .
C3 C 0.74428(16) 0.71469(14) 0.10818(11) 0.0242(3) Uani 1 1 d .
C4 C 0.61195(17) 0.71591(15) 0.08149(12) 0.0282(3) Uani 1 1 d .
C5 C 0.6208(2) 0.73359(17) -0.01306(13) 0.0348(4) Uani 1 1 d .
C6 C 0.7550(2) 0.74124(17) -0.04432(12) 0.0349(4) Uani 1 1 d .
C7 C 0.83213(18) 0.72880(15) 0.02975(12) 0.0288(3) Uani 1 1 d .
C8 C 0.7688(3) 0.42434(17) 0.14917(16) 0.0481(5) Uani 1 1 d .
C9 C 0.6492(2) 0.43358(19) 0.10725(19) 0.0516(6) Uani 1 1 d .
C10 C 0.6796(2) 0.44397(19) 0.01619(18) 0.0488(5) Uani 1 1 d .
C11 C 0.8186(2) 0.44049(19) 0.00065(16) 0.0451(5) Uani 1 1 d .
C12 C 0.8730(2) 0.42881(18) 0.08291(16) 0.0444(5) Uani 1 1 d .
C13 C 0.48974(18) 0.69777(17) 0.14303(14) 0.0343(4) Uani 1 1 d .
C14 C 0.3863(3) 0.9008(3) 0.1035(2) 0.0741(10) Uani 1 1 d .
C15 C 0.3332(2) 0.7695(2) 0.24463(17) 0.0492(5) Uani 1 1 d .
C16 C 0.77754(17) 0.81208(15) 0.50729(11) 0.0283(3) Uani 1 1 d .
C17 C 0.88669(17) 0.76461(16) 0.56653(12) 0.0314(4) Uani 1 1 d .
C18 C 0.8678(2) 0.8267(2) 0.63367(14) 0.0424(5) Uani 1 1 d .
C19 C 0.7498(2) 0.90837(19) 0.61834(15) 0.0453(5) Uani 1 1 d .
C20 C 0.6931(2) 0.90047(17) 0.54140(14) 0.0388(4) Uani 1 1 d .
C21 C 0.6035(2) 0.60420(19) 0.63901(15) 0.0416(5) Uani 1 1 d .
C22 C 0.7124(2) 0.56048(19) 0.69459(14) 0.0418(5) Uani 1 1 d .
C23 C 0.6993(3) 0.6229(2) 0.76002(14) 0.0527(6) Uani 1 1 d .
C24 C 0.5829(3) 0.7063(2) 0.74479(17) 0.0586(7) Uani 1 1 d .
C25 C 0.5225(2) 0.6949(2) 0.67001(17) 0.0517(6) Uani 1 1 d .
C26 C 0.99967(19) 0.66921(18) 0.55998(15) 0.0384(4) Uani 1 1 d .
C27 C 1.2049(3) 0.6095(3) 0.4912(3) 0.0732(8) Uani 1 1 d .
C28 C 1.1679(2) 0.7991(2) 0.5192(2) 0.0622(7) Uani 1 1 d .
H28A H 1.1021 0.8671 0.5216 0.093 Uiso 1 1 calc R
H28B H 1.2371 0.8242 0.4739 0.093 Uiso 1 1 calc R
H28C H 1.2067 0.7650 0.5772 0.093 Uiso 1 1 calc R
B1 B 0.9520(2) 0.91055(19) 0.15822(14) 0.0325(4) Uani 1 1 d .
B2 B 0.9547(2) 0.85237(18) 0.27789(13) 0.0281(4) Uani 1 1 d .
B3 B 0.9999(2) 0.9952(2) 0.22474(15) 0.0354(4) Uani 1 1 d .
B4 B 0.8942(3) 1.0658(2) 0.13372(15) 0.0383(5) Uani 1 1 d .
B5 B 0.7842(2) 0.96513(18) 0.13064(13) 0.0326(4) Uani 1 1 d .
B6 B 0.8990(2) 0.97253(18) 0.32548(14) 0.0306(4) Uani 1 1 d .
B7 B 0.8616(2) 1.10328(19) 0.23699(15) 0.0371(5) Uani 1 1 d .
B8 B 0.7271(2) 1.08328(19) 0.17924(15) 0.0370(5) Uani 1 1 d .
B9 B 0.6830(2) 0.94004(18) 0.23228(14) 0.0300(4) Uani 1 1 d .
B10 B 0.7310(2) 1.02596(18) 0.29833(14) 0.0335(4) Uani 1 1 d .
H1X H 1.0099(19) 0.8666(17) 0.1170(13) 0.031(5) Uiso 1 1 d .
H2X H 1.011(2) 0.7750(18) 0.3084(13) 0.035(5) Uiso 1 1 d .
H3X H 1.097(2) 1.0125(18) 0.2236(13) 0.039(6) Uiso 1 1 d .
H4X H 0.935(2) 1.131(2) 0.0733(16) 0.055(7) Uiso 1 1 d .
H5X H 0.744(2) 0.9507(19) 0.0735(14) 0.042(6) Uiso 1 1 d .
H6X H 0.930(2) 0.9631(18) 0.3895(13) 0.035(5) Uiso 1 1 d .
H7X H 0.870(2) 1.1858(19) 0.2442(14) 0.040(6) Uiso 1 1 d .
H8X H 0.651(2) 1.1515(19) 0.1497(14) 0.044(6) Uiso 1 1 d .
H9X H 0.596(2) 0.9126(17) 0.2405(13) 0.031(5) Uiso 1 1 d .
H10X H 0.654(2) 1.0489(18) 0.3499(13) 0.039(6) Uiso 1 1 d .
H5 H 0.547(2) 0.7348(19) -0.0483(14) 0.041(6) Uiso 1 1 d .
H6 H 0.796(2) 0.751(2) -0.1022(15) 0.044(6) Uiso 1 1 d .
H7 H 0.9256(19) 0.7329(16) 0.0267(12) 0.024(5) Uiso 1 1 d .
H8 H 0.775(2) 0.422(2) 0.2037(17) 0.048(7) Uiso 1 1 d .
H9 H 0.575(3) 0.440(2) 0.1354(18) 0.063(8) Uiso 1 1 d .
H10 H 0.625(3) 0.450(2) -0.0307(18) 0.065(8) Uiso 1 1 d .
H11 H 0.865(2) 0.4466(19) -0.0575(15) 0.044(6) Uiso 1 1 d .
H12 H 0.957(3) 0.423(2) 0.0916(16) 0.052(7) Uiso 1 1 d .
H13A H 0.423(2) 0.6759(19) 0.1186(15) 0.044(6) Uiso 1 1 d .
H13B H 0.513(2) 0.630(2) 0.1970(15) 0.040(6) Uiso 1 1 d .
H14A H 0.442(3) 0.921(3) 0.052(2) 0.081(9) Uiso 1 1 d .
H14B H 0.361(4) 0.966(3) 0.130(2) 0.112(13) Uiso 1 1 d .
H14C H 0.311(4) 0.884(3) 0.071(2) 0.088(11) Uiso 1 1 d .
H15A H 0.299(3) 0.834(2) 0.2648(17) 0.063(8) Uiso 1 1 d .
H15B H 0.255(3) 0.742(2) 0.2239(17) 0.057(7) Uiso 1 1 d .
H15C H 0.366(3) 0.700(3) 0.298(2) 0.083(9) Uiso 1 1 d .
H18 H 0.927(2) 0.8100(19) 0.6796(15) 0.044(6) Uiso 1 1 d .
H19 H 0.711(2) 0.956(2) 0.6548(17) 0.055(7) Uiso 1 1 d .
H20 H 0.611(2) 0.943(2) 0.5178(15) 0.047(6) Uiso 1 1 d .
H21 H 0.593(2) 0.581(2) 0.5914(16) 0.050(7) Uiso 1 1 d .
H22 H 0.788(2) 0.503(2) 0.6886(15) 0.051(7) Uiso 1 1 d .
H23 H 0.775(3) 0.609(2) 0.8044(18) 0.071(8) Uiso 1 1 d .
H24 H 0.547(3) 0.762(3) 0.776(2) 0.082(9) Uiso 1 1 d .
H25 H 0.443(3) 0.742(2) 0.6468(17) 0.059(7) Uiso 1 1 d .
H26A H 0.962(3) 0.607(2) 0.5461(17) 0.062(7) Uiso 1 1 d .
H26B H 1.030(3) 0.632(2) 0.6202(19) 0.067(8) Uiso 1 1 d .
H27A H 1.288(4) 0.644(3) 0.436(2) 0.120(13) Uiso 1 1 d .
H27B H 1.2397(17) 0.5802(15) 0.5602(12) 0.019(4) Uiso 1 1 d .
H27C H 1.168(4) 0.543(4) 0.471(2) 0.118(13) Uiso 1 1 d .

loop_
_atom_site_aniso_label
_atom_site_aniso_U_11
_atom_site_aniso_U_22
_atom_site_aniso_U_33
_atom_site_aniso_U_23
_atom_site_aniso_U_13
_atom_site_aniso_U_12
Fe1 0.02932(13) 0.02520(13) 0.02826(13) -0.01084(10) 0.00190(9) -0.00762(9)
Fe2 0.03425(14) 0.03511(14) 0.02397(13) -0.00980(10) 0.00160(10) -0.00782(11)
Cl1 0.0501(3) 0.0355(2) 0.0542(3) -0.0179(2) -0.0236(2) 0.0100(2)
Cl2 0.0385(3) 0.1038(5) 0.0381(3) -0.0032(3) -0.0049(2) -0.0323(3)
P1 0.0397(2) 0.0237(2) 0.0222(2) -0.00572(16) -0.00306(17) -0.00760(17)
P2 0.0385(2) 0.0325(2) 0.0230(2) -0.00618(18) -0.00151(18) -0.01266(19)
N1 0.0305(8) 0.0347(8) 0.0424(9) -0.0134(7) 0.0041(6) -0.0032(6)
N2 0.0444(10) 0.0467(10) 0.0488(11) -0.0126(8) 0.0061(8) -0.0093(8)
C1 0.0301(8) 0.0240(8) 0.0206(8) -0.0057(6) -0.0024(6) -0.0053(6)
C2 0.0302(8) 0.0254(8) 0.0228(8) -0.0080(6) -0.0033(6) -0.0047(6)
C3 0.0284(8) 0.0221(7) 0.0234(8) -0.0080(6) 0.0002(6) -0.0057(6)
C4 0.0305(8) 0.0257(8) 0.0298(9) -0.0092(7) -0.0027(7) -0.0049(7)
C5 0.0407(10) 0.0355(10) 0.0306(9) -0.0114(8) -0.0101(8) -0.0029(8)
C6 0.0490(11) 0.0325(9) 0.0232(9) -0.0069(7) 0.0021(8) -0.0092(8)
C7 0.0336(9) 0.0266(8) 0.0274(9) -0.0080(7) 0.0045(7) -0.0103(7)
C8 0.0748(16) 0.0245(9) 0.0419(12) -0.0055(9) 0.0005(11) -0.0070(10)
C9 0.0494(13) 0.0318(10) 0.0754(17) -0.0187(11) 0.0216(12) -0.0182(9)
C10 0.0504(12) 0.0390(11) 0.0697(16) -0.0312(11) -0.0041(11) -0.0130(9)
C11 0.0510(12) 0.0363(10) 0.0546(13) -0.0259(10) 0.0093(10) -0.0076(9)
C12 0.0407(11) 0.0287(9) 0.0638(15) -0.0133(9) -0.0041(10) -0.0025(8)
C13 0.0277(9) 0.0365(10) 0.0435(11) -0.0170(9) 0.0014(8) -0.0091(7)
C14 0.0636(18) 0.0537(16) 0.074(2) 0.0079(14) 0.0204(16) 0.0202(14)
C15 0.0405(12) 0.0556(14) 0.0508(14) -0.0203(12) 0.0114(10) -0.0028(10)
C16 0.0313(8) 0.0294(8) 0.0240(8) -0.0066(7) 0.0003(7) -0.0058(7)
C17 0.0306(8) 0.0353(9) 0.0293(9) -0.0062(7) -0.0022(7) -0.0121(7)
C18 0.0530(12) 0.0489(12) 0.0322(10) -0.0128(9) -0.0044(9) -0.0232(10)
C19 0.0631(14) 0.0389(11) 0.0411(11) -0.0212(9) 0.0087(10) -0.0156(10)
C20 0.0438(11) 0.0319(9) 0.0377(10) -0.0086(8) 0.0023(8) -0.0012(8)
C21 0.0424(11) 0.0440(11) 0.0399(11) -0.0084(9) 0.0002(9) -0.0177(9)
C22 0.0408(11) 0.0375(10) 0.0419(11) -0.0018(9) 0.0004(9) -0.0088(9)
C23 0.0707(16) 0.0598(14) 0.0273(10) -0.0026(10) -0.0002(10) -0.0267(12)
C24 0.0714(17) 0.0597(15) 0.0447(13) -0.0181(11) 0.0284(12) -0.0204(13)
C25 0.0353(11) 0.0527(13) 0.0620(15) -0.0094(11) 0.0100(10) -0.0100(10)
C26 0.0328(9) 0.0378(10) 0.0410(11) -0.0027(9) -0.0052(8) -0.0079(8)
C27 0.0613(17) 0.0609(17) 0.095(2) -0.0279(17) 0.0261(16) -0.0064(14)
C28 0.0404(12) 0.0602(15) 0.093(2) -0.0287(14) 0.0106(12) -0.0210(11)
B1 0.0375(10) 0.0329(10) 0.0272(10) -0.0070(8) 0.0025(8) -0.0100(8)
B2 0.0294(9) 0.0291(9) 0.0268(9) -0.0084(8) -0.0031(7) -0.0053(8)
B3 0.0398(11) 0.0354(11) 0.0331(11) -0.0078(9) -0.0001(9) -0.0155(9)
B4 0.0527(13) 0.0313(10) 0.0304(11) -0.0025(9) -0.0033(9) -0.0145(9)
B5 0.0459(11) 0.0274(10) 0.0229(9) -0.0016(8) -0.0068(8) -0.0070(8)
B6 0.0369(10) 0.0270(9) 0.0305(10) -0.0089(8) -0.0050(8) -0.0086(8)
B7 0.0518(13) 0.0245(10) 0.0363(11) -0.0060(8) -0.0095(10) -0.0094(9)
B8 0.0465(12) 0.0256(10) 0.0368(11) -0.0041(8) -0.0138(9) -0.0007(9)
B9 0.0303(10) 0.0308(10) 0.0286(10) -0.0075(8) -0.0068(8) -0.0021(8)
B10 0.0408(11) 0.0271(10) 0.0333(11) -0.0105(8) -0.0058(9) -0.0010(8)

loop_
_atom_type_symbol
_atom_type_description
_atom_type_scat_dispersion_real
_atom_type_scat_dispersion_imag
_atom_type_scat_source
Fe Fe 0.3463 0.8444 'International Tables Vol C Tables 4.2.6.8 and 6.1.1.4'
Cl Cl 0.1484 0.1585 'International Tables Vol C Tables 4.2.6.8 and 6.1.1.4'
P P 0.1023 0.0942 'International Tables Vol C Tables 4.2.6.8 and 6.1.1.4'
N N 0.0061 0.0033 'International Tables Vol C Tables 4.2.6.8 and 6.1.1.4'
C C 0.0033 0.0016 'International Tables Vol C Tables 4.2.6.8 and 6.1.1.4'
B B 0.0013 0.0007 'International Tables Vol C Tables 4.2.6.8 and 6.1.1.4'
H H 0.0000 0.0000 'International Tables Vol C Tables 4.2.6.8 and 6.1.1.4'

loop_
_geom_angle_atom_site_label_1
_geom_angle_atom_site_label_2
_geom_angle_atom_site_label_3
_geom_angle
C4 Fe1 C3 41.72(6)
C4 Fe1 C9 104.76(8)
C3 Fe1 C9 125.65(9)
C4 Fe1 C8 117.46(8)
C3 Fe1 C8 107.73(8)
C9 Fe1 C8 40.48(10)
C4 Fe1 C12 153.58(8)
C3 Fe1 C12 120.90(8)
C9 Fe1 C12 67.57(9)
C8 Fe1 C12 40.30(9)
C4 Fe1 C5 40.90(7)
C3 Fe1 C5 68.73(7)
C9 Fe1 C5 117.31(9)
C8 Fe1 C5 151.71(9)
C12 Fe1 C5 165.36(9)
C4 Fe1 C10 123.98(8)
C3 Fe1 C10 162.54(8)
C9 Fe1 C10 40.01(10)
C8 Fe1 C10 67.64(10)
C12 Fe1 C10 67.29(9)
C5 Fe1 C10 106.87(9)
C4 Fe1 C7 69.63(7)
C3 Fe1 C7 41.07(7)
C9 Fe1 C7 164.85(9)
C8 Fe1 C7 128.53(9)
C12 Fe1 C7 110.86(8)
C5 Fe1 C7 68.25(8)
C10 Fe1 C7 154.65(9)
C4 Fe1 C11 162.42(8)
C3 Fe1 C11 155.54(8)
C9 Fe1 C11 67.40(9)
C8 Fe1 C11 67.58(10)
C12 Fe1 C11 39.92(9)
C5 Fe1 C11 127.13(9)
C10 Fe1 C11 40.10(9)
C7 Fe1 C11 121.84(8)
C4 Fe1 C6 68.72(7)
C3 Fe1 C6 68.25(7)
C9 Fe1 C6 152.30(10)
C8 Fe1 C6 166.58(10)
C12 Fe1 C6 129.72(9)
C5 Fe1 C6 40.28(8)
C10 Fe1 C6 120.06(9)
C7 Fe1 C6 40.19(7)
C11 Fe1 C6 110.41(9)
C24 Fe2 C17 156.59(10)
C24 Fe2 C16 159.18(10)
C17 Fe2 C16 41.71(7)
C24 Fe2 C23 40.52(11)
C17 Fe2 C23 121.68(9)
C16 Fe2 C23 159.69(10)
C24 Fe2 C20 121.42(10)
C17 Fe2 C20 69.64(8)
C16 Fe2 C20 41.28(7)
C23 Fe2 C20 156.87(9)
C24 Fe2 C18 120.15(10)
C17 Fe2 C18 40.96(8)
C16 Fe2 C18 68.91(8)
C23 Fe2 C18 106.04(9)
C20 Fe2 C18 68.26(9)
C24 Fe2 C25 40.68(11)
C17 Fe2 C25 161.46(9)
C16 Fe2 C25 124.30(9)
C23 Fe2 C25 68.11(11)
C20 Fe2 C25 107.70(9)
C18 Fe2 C25 156.52(10)
C24 Fe2 C19 105.27(10)
C17 Fe2 C19 68.89(8)
C16 Fe2 C19 68.70(8)
C23 Fe2 C19 120.96(9)
C20 Fe2 C19 40.35(9)
C18 Fe2 C19 40.30(9)
C25 Fe2 C19 121.68(10)
C24 Fe2 C22 67.98(10)
C17 Fe2 C22 108.41(8)
C16 Fe2 C22 124.93(8)
C23 Fe2 C22 40.29(9)
C20 Fe2 C22 161.24(9)
C18 Fe2 C22 123.26(9)
C25 Fe2 C22 67.88(9)
C19 Fe2 C22 157.76(9)
C24 Fe2 C21 68.06(10)
C17 Fe2 C21 125.10(8)
C16 Fe2 C21 110.07(8)
C23 Fe2 C21 67.74(9)
C20 Fe2 C21 124.78(9)
C18 Fe2 C21 160.39(9)
C25 Fe2 C21 40.43(9)
C19 Fe2 C21 158.99(9)
C22 Fe2 C21 40.14(8)
C3 P1 C1 100.92(7)
C3 P1 Cl1 100.08(6)
C1 P1 Cl1 98.88(6)
C16 P2 C2 100.75(8)
C16 P2 Cl2 99.97(6)
C2 P2 Cl2 99.81(6)
C14 N1 C13 112.3(2)
C14 N1 C15 110.29(19)
C13 N1 C15 109.79(17)
C28 N2 C26 113.91(19)
C28 N2 C27 109.9(2)
C26 N2 C27 108.65(19)
C2 C1 B5 110.37(13)
C2 C1 B1 110.54(13)
B5 C1 B1 62.54(12)
C2 C1 B9 60.66(10)
B5 C1 B9 62.64(12)
B1 C1 B9 114.10(14)
C2 C1 B2 60.32(10)
B5 C1 B2 113.91(14)
B1 C1 B2 62.89(11)
B9 C1 B2 112.73(13)
C2 C1 P1 114.04(10)
B5 C1 P1 121.97(11)
B1 C1 P1 127.28(12)
B9 C1 P1 111.49(11)
B2 C1 P1 119.72(11)
C1 C2 B10 110.35(13)
C1 C2 B6 110.12(13)
B10 C2 B6 62.56(12)
C1 C2 B2 60.67(10)
B10 C2 B2 114.04(14)
B6 C2 B2 62.50(11)
C1 C2 B9 60.43(10)
B10 C2 B9 62.65(11)
B6 C2 B9 113.69(13)
B2 C2 B9 112.84(13)
C1 C2 P2 115.11(10)
B10 C2 P2 127.30(12)
B6 C2 P2 120.49(11)
B2 C2 P2 110.65(11)
B9 C2 P2 121.37(12)
C7 C3 C4 107.98(15)
C7 C3 P1 129.67(13)
C4 C3 P1 122.29(13)
C7 C3 Fe1 70.20(9)
C4 C3 Fe1 68.86(9)
P1 C3 Fe1 124.24(8)
C5 C4 C3 106.89(15)
C5 C4 C13 126.99(16)
C3 C4 C13 126.09(16)
C5 C4 Fe1 70.50(10)
C3 C4 Fe1 69.42(9)
C13 C4 Fe1 123.64(12)
C6 C5 C4 108.77(16)
C6 C5 Fe1 70.54(11)
C4 C5 Fe1 68.60(10)
C6 C5 H5 126.9(13)
C4 C5 H5 124.2(13)
Fe1 C5 H5 123.9(13)
C7 C6 C5 108.60(16)
C7 C6 Fe1 69.30(10)
C5 C6 Fe1 69.18(11)
C7 C6 H6 120.4(13)
C5 C6 H6 131.0(13)
Fe1 C6 H6 126.0(14)
C6 C7 C3 107.73(16)
C6 C7 Fe1 70.51(10)
C3 C7 Fe1 68.73(9)
C6 C7 H7 125.5(11)
C3 C7 H7 126.7(11)
Fe1 C7 H7 128.3(11)
C12 C8 C9 107.5(2)
C12 C8 Fe1 70.26(12)
C9 C8 Fe1 69.75(13)
C12 C8 H8 126.8(17)
C9 C8 H8 125.5(17)
Fe1 C8 H8 121.8(16)
C10 C9 C8 108.2(2)
C10 C9 Fe1 70.47(13)
C8 C9 Fe1 69.77(12)
C10 C9 H9 130.4(19)
C8 C9 H9 121.0(19)
Fe1 C9 H9 119.4(18)
C9 C10 C11 108.3(2)
C9 C10 Fe1 69.52(12)
C11 C10 Fe1 70.59(12)
C9 C10 H10 131.1(17)
C11 C10 H10 120.6(17)
Fe1 C10 H10 126.8(17)
C12 C11 C10 107.5(2)
C12 C11 Fe1 69.35(11)
C10 C11 Fe1 69.31(11)
C12 C11 H11 127.8(13)
C10 C11 H11 124.7(13)
Fe1 C11 H11 125.9(13)
C11 C12 C8 108.5(2)
C11 C12 Fe1 70.73(12)
C8 C12 Fe1 69.44(12)
C11 C12 H12 125.6(16)
C8 C12 H12 125.9(16)
Fe1 C12 H12 126.9(16)
N1 C13 C4 113.17(15)
N1 C13 H13A 108.8(14)
C4 C13 H13A 113.6(14)
N1 C13 H13B 107.3(12)
C4 C13 H13B 109.1(12)
H13A C13 H13B 104.3(18)
N1 C14 H14A 116.7(18)
N1 C14 H14B 106(2)
H14A C14 H14B 112(3)
N1 C14 H14C 113.1(19)
H14A C14 H14C 95(3)
H14B C14 H14C 114(3)
N1 C15 H15A 110.3(17)
N1 C15 H15B 113.6(14)
H15A C15 H15B 107(2)
N1 C15 H15C 113.2(17)
H15A C15 H15C 109(2)
H15B C15 H15C 104(2)
C20 C16 C17 107.30(16)
C20 C16 P2 129.60(14)
C17 C16 P2 122.78(13)
C20 C16 Fe2 69.48(10)
C17 C16 Fe2 68.85(10)
P2 C16 Fe2 121.77(9)
C18 C17 C16 106.97(17)
C18 C17 C26 125.44(18)
C16 C17 C26 127.58(17)
C18 C17 Fe2 70.08(11)
C16 C17 Fe2 69.44(10)
C26 C17 Fe2 125.84(13)
C19 C18 C17 108.89(17)
C19 C18 Fe2 70.00(12)
C17 C18 Fe2 68.96(11)
C19 C18 H18 129.3(14)
C17 C18 H18 121.8(14)
Fe2 C18 H18 125.5(14)
C18 C19 C20 108.73(18)
C18 C19 Fe2 69.70(12)
C20 C19 Fe2 69.54(12)
C18 C19 H19 126.7(15)
C20 C19 H19 124.5(15)
Fe2 C19 H19 123.2(15)
C19 C20 C16 108.09(18)
C19 C20 Fe2 70.12(12)
C16 C20 Fe2 69.24(10)
C19 C20 H20 126.2(14)
C16 C20 H20 125.6(14)
Fe2 C20 H20 123.8(14)
C22 C21 C25 108.0(2)
C22 C21 Fe2 69.64(12)
C25 C21 Fe2 69.39(13)
C22 C21 H21 124.3(16)
C25 C21 H21 127.6(16)
Fe2 C21 H21 123.8(16)
C23 C22 C21 108.2(2)
C23 C22 Fe2 69.43(13)
C21 C22 Fe2 70.22(12)
C23 C22 H22 123.2(14)
C21 C22 H22 128.4(14)
Fe2 C22 H22 122.2(14)
C22 C23 C24 108.1(2)
C22 C23 Fe2 70.28(12)
C24 C23 Fe2 69.32(13)
C22 C23 H23 120.3(15)
C24 C23 H23 131.3(15)
Fe2 C23 H23 120.6(15)
C23 C24 C25 108.2(2)
C23 C24 Fe2 70.16(13)
C25 C24 Fe2 70.39(13)
C23 C24 H24 129.6(19)
C25 C24 H24 122.2(19)
Fe2 C24 H24 124.9(19)
C24 C25 C21 107.5(2)
C24 C25 Fe2 68.93(13)
C21 C25 Fe2 70.18(12)
C24 C25 H25 123.5(15)
C21 C25 H25 129.0(16)
Fe2 C25 H25 125.4(16)
N2 C26 C17 113.51(17)
N2 C26 H26A 113.0(15)
C17 C26 H26A 106.8(15)
N2 C26 H26B 112.3(16)
C17 C26 H26B 107.2(16)
H26A C26 H26B 103(2)
N2 C27 H27A 108.5(18)
N2 C27 H27B 100.2(9)
H27A C27 H27B 114(2)
N2 C27 H27C 115(2)
H27A C27 H27C 105(3)
H27B C27 H27C 114(2)
N2 C28 H28A 109.5
N2 C28 H28B 109.5
H28A C28 H28B 109.5
N2 C28 H28C 109.5
H28A C28 H28C 109.5
H28B C28 H28C 109.5
C1 B1 B5 58.68(11)
C1 B1 B3 105.07(14)
B5 B1 B3 107.88(15)
C1 B1 B4 105.15(15)
B5 B1 B4 59.96(12)
B3 B1 B4 60.16(12)
C1 B1 B2 59.03(11)
B5 B1 B2 107.65(14)
B3 B1 B2 59.45(11)
B4 B1 B2 107.60(15)
C1 B1 H1X 116.8(11)
B5 B1 H1X 117.6(11)
B3 B1 H1X 129.3(11)
B4 B1 H1X 127.2(11)
B2 B1 H1X 120.7(11)
C2 B2 C1 59.01(10)
C2 B2 B3 105.01(14)
C1 B2 B3 104.66(14)
C2 B2 B6 58.40(11)
C1 B2 B6 105.58(14)
B3 B2 B6 59.87(12)
C2 B2 B1 105.66(13)
C1 B2 B1 58.07(11)
B3 B2 B1 59.87(12)
B6 B2 B1 107.76(14)
C2 B2 H2X 118.5(12)
C1 B2 H2X 117.1(11)
B3 B2 H2X 130.4(12)
B6 B2 H2X 125.6(11)
B1 B2 H2X 122.7(11)
B2 B3 B6 60.30(11)
B2 B3 B1 60.68(12)
B6 B3 B1 108.75(15)
B2 B3 B7 108.02(15)
B6 B3 B7 59.69(12)
B1 B3 B7 107.98(15)
B2 B3 B4 108.39(15)
B6 B3 B4 107.87(16)
B1 B3 B4 59.93(12)
B7 B3 B4 59.82(13)
B2 B3 H3X 121.6(12)
B6 B3 H3X 120.6(11)
B1 B3 H3X 122.5(11)
B7 B3 H3X 121.0(12)
B4 B3 H3X 122.2(11)
B5 B4 B7 107.94(16)
B5 B4 B1 59.88(12)
B7 B4 B1 108.12(15)
B5 B4 B3 107.62(15)
B7 B4 B3 60.03(12)
B1 B4 B3 59.91(12)
B5 B4 B8 59.62(13)
B7 B4 B8 60.23(13)
B1 B4 B8 107.66(15)
B3 B4 B8 107.83(15)
B5 B4 H4X 125.1(12)
B7 B4 H4X 119.8(12)
B1 B4 H4X 121.4(12)
B3 B4 H4X 118.5(12)
B8 B4 H4X 124.2(12)
C1 B5 B8 105.48(14)
C1 B5 B1 58.78(11)
B8 B5 B1 108.62(15)
C1 B5 B4 105.38(14)
B8 B5 B4 60.53(13)
B1 B5 B4 60.17(13)
C1 B5 B9 59.15(10)
B8 B5 B9 59.72(12)
B1 B5 B9 108.17(14)
B4 B5 B9 108.18(15)
C1 B5 H5X 116.9(11)
B8 B5 H5X 126.1(11)
B1 B5 H5X 121.1(11)
B4 B5 H5X 129.3(11)
B9 B5 H5X 116.7(11)
C2 B6 B7 105.52(14)
C2 B6 B3 105.51(14)
B7 B6 B3 60.42(13)
C2 B6 B10 58.62(11)
B7 B6 B10 60.45(13)
B3 B6 B10 108.66(15)
C2 B6 B2 59.09(11)
B7 B6 B2 108.22(15)
B3 B6 B2 59.83(12)
B10 B6 B2 108.03(14)
C2 B6 H6X 116.6(11)
B7 B6 H6X 129.3(11)
B3 B6 H6X 126.4(11)
B10 B6 H6X 120.8(11)
B2 B6 H6X 116.8(11)
B6 B7 B4 108.30(15)
B6 B7 B3 59.90(12)
B4 B7 B3 60.15(13)
B6 B7 B10 59.90(12)
B4 B7 B10 108.36(15)
B3 B7 B10 107.82(15)
B6 B7 B8 107.84(15)
B4 B7 B8 60.17(13)
B3 B7 B8 107.88(15)
B10 B7 B8 59.97(13)
B6 B7 H7X 120.9(12)
B4 B7 H7X 123.5(12)
B3 B7 H7X 124.1(12)
B10 B7 H7X 119.0(12)
B8 B7 H7X 120.9(12)
B9 B8 B5 60.51(12)
B9 B8 B10 60.29(12)
B5 B8 B10 108.50(14)
B9 B8 B4 108.26(15)
B5 B8 B4 59.85(13)
B10 B8 B4 107.81(15)
B9 B8 B7 108.01(14)
B5 B8 B7 107.63(16)
B10 B8 B7 59.84(13)
B4 B8 B7 59.60(13)
B9 B8 H8X 118.0(12)
B5 B8 H8X 120.4(12)
B10 B8 H8X 120.6(12)
B4 B8 H8X 124.5(12)
B7 B8 H8X 124.8(12)
C1 B9 C2 58.91(10)
C1 B9 B8 104.78(15)
C2 B9 B8 104.89(14)
C1 B9 B5 58.21(11)
C2 B9 B5 105.48(14)
B8 B9 B5 59.76(12)
C1 B9 B10 105.47(14)
C2 B9 B10 58.03(10)
B8 B9 B10 60.25(12)
B5 B9 B10 107.88(15)
C1 B9 H9X 119.2(11)
C2 B9 H9X 117.7(11)
B8 B9 H9X 129.7(12)
B5 B9 H9X 125.3(11)
B10 B9 H9X 122.6(11)
C2 B10 B6 58.82(11)
C2 B10 B7 105.06(15)
B6 B10 B7 59.65(12)
C2 B10 B8 105.28(14)
B6 B10 B8 107.82(16)
B7 B10 B8 60.19(13)
C2 B10 B9 59.33(10)
B6 B10 B9 107.97(14)
B7 B10 B9 107.64(15)
B8 B10 B9 59.46(12)
C2 B10 H10X 115.7(10)
B6 B10 H10X 121.4(10)
B7 B10 H10X 130.9(11)
B8 B10 H10X 127.0(10)
B9 B10 H10X 116.0(11)

loop_
_geom_bond_atom_site_label_1
_geom_bond_atom_site_label_2
_geom_bond_distance
Fe1 C4 2.0257(17)
Fe1 C3 2.0332(16)
Fe1 C9 2.039(2)
Fe1 C8 2.039(2)
Fe1 C12 2.050(2)
Fe1 C5 2.0509(19)
Fe1 C10 2.051(2)
Fe1 C7 2.0529(17)
Fe1 C11 2.068(2)
Fe1 C6 2.0688(19)
Fe2 C24 2.028(2)
Fe2 C17 2.0311(18)
Fe2 C16 2.0390(17)
Fe2 C23 2.039(2)
Fe2 C20 2.042(2)
Fe2 C18 2.046(2)
Fe2 C25 2.047(2)
Fe2 C19 2.050(2)
Fe2 C22 2.050(2)
Fe2 C21 2.058(2)
Cl1 P1 2.0704(7)
Cl2 P2 2.0652(7)
P1 C3 1.7957(16)
P1 C1 1.8907(17)
P2 C16 1.7928(18)
P2 C2 1.8849(17)
N1 C14 1.437(3)
N1 C13 1.449(2)
N1 C15 1.458(3)
N2 C28 1.435(3)
N2 C26 1.439(3)
N2 C27 1.469(3)
C1 C2 1.700(2)
C1 B5 1.710(2)
C1 B1 1.711(3)
C1 B9 1.727(3)
C1 B2 1.729(3)
C2 B10 1.707(3)
C2 B6 1.710(3)
C2 B2 1.723(3)
C2 B9 1.731(2)
C3 C7 1.433(2)
C3 C4 1.445(2)
C4 C5 1.425(2)
C4 C13 1.506(2)
C5 C6 1.418(3)
C5 H5 0.97(2)
C6 C7 1.416(3)
C6 H6 0.94(2)
C7 H7 0.958(19)
C8 C12 1.408(3)
C8 C9 1.411(4)
C8 H8 0.85(2)
C9 C10 1.399(4)
C9 H9 0.84(3)
C10 C11 1.412(3)
C10 H10 0.94(3)
C11 C12 1.406(3)
C11 H11 0.97(2)
C12 H12 0.87(3)
C13 H13A 0.92(2)
C13 H13B 1.00(2)
C14 H14A 0.93(3)
C14 H14B 0.96(4)
C14 H14C 1.03(3)
C15 H15A 0.91(3)
C15 H15B 1.02(3)
C15 H15C 1.03(3)
C16 C20 1.439(2)
C16 C17 1.449(2)
C17 C18 1.427(3)
C17 C26 1.498(3)
C18 C19 1.411(3)
C18 H18 0.93(2)
C19 C20 1.411(3)
C19 H19 0.94(3)
C20 H20 0.95(2)
C21 C22 1.410(3)
C21 C25 1.418(3)
C21 H21 0.89(2)
C22 C23 1.408(3)
C22 H22 0.96(2)
C23 C24 1.408(4)
C23 H23 1.04(3)
C24 C25 1.417(4)
C24 H24 0.94(3)
C25 H25 0.95(3)
C26 H26A 0.97(3)
C26 H26B 0.97(3)
C27 H27A 1.18(4)
C27 H27B 1.105(17)
C27 H27C 1.07(4)
C28 H28A 0.9700
C28 H28B 0.9700
C28 H28C 0.9700
B1 B5 1.776(3)
B1 B3 1.780(3)
B1 B4 1.781(3)
B1 B2 1.795(3)
B1 H1X 1.03(2)
B2 B3 1.773(3)
B2 B6 1.781(3)
B2 H2X 1.02(2)
B3 B6 1.774(3)
B3 B7 1.783(3)
B3 B4 1.785(3)
B3 H3X 1.04(2)
B4 B5 1.777(3)
B4 B7 1.779(3)
B4 B8 1.789(3)
B4 H4X 1.12(2)
B5 B8 1.773(3)
B5 B9 1.786(3)
B5 H5X 1.08(2)
B6 B7 1.770(3)
B6 B10 1.774(3)
B6 H6X 1.04(2)
B7 B10 1.784(3)
B7 B8 1.790(3)
B7 H7X 1.03(2)
B8 B9 1.772(3)
B8 B10 1.786(3)
B8 H8X 1.06(2)
B9 B10 1.787(3)
B9 H9X 0.98(2)
B10 H10X 1.13(2)
